data_2210402
loop_
_publ_author_name
'Xia, Sheng-Qing'
'King, Paul'
'Bobev, Svilen'

_publ_section_title
;
 Mg and Zn disorder in Mg~1.59(1)~Zn~1.41(1)~Sb~2~
;
_journal_coeditor_code WM2027
_journal_issue 9
_journal_name_full 'Acta Crystallographica Section E'
_journal_page_first i184
_journal_page_last i186
_journal_paper_doi 10.1107/S1600536806029953
_journal_volume 62
_journal_year 2006
_chemical_formula_iupac 'Mg1.59 Zn1.41 Sb2'
_chemical_formula_structural 'Mg1.59 Zn1.41 Sb2'
_chemical_formula_sum 'Mg1.59 Sb2 Zn1.41'
_chemical_formula_weight 374.32
_chemical_name_systematic
;
magnesium zinc diantimony
;
_space_group_IT_number 164
_symmetry_cell_setting trigonal
_symmetry_space_group_name_Hall '-P 3 2"'
_symmetry_space_group_name_H-M 'P -3 m 1'
_atom_sites_solution_primary direct
_atom_sites_solution_secondary difmap
_audit_creation_method SHELXL-97
_cell_angle_alpha 90.00
_cell_angle_beta 90.00
_cell_angle_gamma 120.00
_cell_formula_units_Z 1
_cell_length_a 4.3966(9)
_cell_length_b 4.3966(9)
_cell_length_c 7.171(3)
_cell_measurement_reflns_used 1294
_cell_measurement_temperature 120(2)
_cell_measurement_theta_max 26.06
_cell_measurement_theta_min 2.84
_cell_volume 120.05(6)
_computing_cell_refinement 'SAINT (Bruker, 2002)'
_computing_data_collection 'SMART (Bruker, 2002)'
_computing_data_reduction SAINT
_computing_molecular_graphics 'XP in SHELXTL'
_computing_publication_material SHELXTL
_computing_structure_refinement SHELXTL
_computing_structure_solution 'SHELXTL (Sheldrick, 2001)'
_diffrn_ambient_temperature 120(2)
_diffrn_detector_area_resol_mean 8.3
_diffrn_measured_fraction_theta_full 1.000
_diffrn_measured_fraction_theta_max 1.000
_diffrn_measurement_device_type 'Bruker SMART APEX'
_diffrn_measurement_method \w
_diffrn_radiation_monochromator graphite
_diffrn_radiation_source 'fine-focus sealed tube'
_diffrn_radiation_type MoK\a
_diffrn_radiation_wavelength 0.71073
_diffrn_reflns_av_R_equivalents 0.0226
_diffrn_reflns_av_sigmaI/netI 0.0103
_diffrn_reflns_limit_h_max 5
_diffrn_reflns_limit_h_min -5
_diffrn_reflns_limit_k_max 5
_diffrn_reflns_limit_k_min -5
_diffrn_reflns_limit_l_max 8
_diffrn_reflns_limit_l_min -8
_diffrn_reflns_number 1294
_diffrn_reflns_theta_full 26.06
_diffrn_reflns_theta_max 26.06
_diffrn_reflns_theta_min 2.84
_diffrn_standards_number 0
_exptl_absorpt_coefficient_mu 18.111
_exptl_absorpt_correction_T_max 0.482
_exptl_absorpt_correction_T_min 0.287
_exptl_absorpt_correction_type multi-scan
_exptl_absorpt_process_details '(SADABS; Sheldrick, 2003)'
_exptl_crystal_colour black
_exptl_crystal_density_diffrn 5.180
_exptl_crystal_density_method 'not measured'
_exptl_crystal_description 'irregular fragment'
_exptl_crystal_F_000 163.3
_exptl_crystal_size_max 0.08
_exptl_crystal_size_mid 0.06
_exptl_crystal_size_min 0.04
_refine_diff_density_max 0.369
_refine_diff_density_min -0.688
_refine_ls_extinction_method none
_refine_ls_goodness_of_fit_ref 1.287
_refine_ls_matrix_type full
_refine_ls_number_parameters 10
_refine_ls_number_reflns 118
_refine_ls_number_restraints 0
_refine_ls_restrained_S_all 1.287
_refine_ls_R_factor_all 0.0116
_refine_ls_R_factor_gt 0.0113
_refine_ls_shift/su_max 0.000
_refine_ls_shift/su_mean 0.000
_refine_ls_structure_factor_coef Fsqd
_refine_ls_weighting_details 'w=1/[\s^2^(Fo^2^)+(0.017P)^2^] where P=(Fo^2^+2Fc^2^)/3'
_refine_ls_weighting_scheme calc
_refine_ls_wR_factor_gt 0.0284
_refine_ls_wR_factor_ref 0.0287
_reflns_number_gt 117
_reflns_number_total 118
_reflns_threshold_expression I>2\s(I)
_cod_data_source_file wm2027.cif
_cod_data_source_block I
_cod_original_cell_volume 120.04(6)
_cod_database_code 2210402
_cod_database_fobs_code 2210402

loop_
_symmetry_equiv_pos_as_xyz
'x, y, z'
'-y, x-y, z'
'-x+y, -x, z'
'y, x, -z'
'x-y, -y, -z'
'-x, -x+y, -z'
'-x, -y, -z'
'y, -x+y, -z'
'x-y, x, -z'
'-y, -x, z'
'-x+y, y, z'
'x, x-y, z'

loop_
_atom_site_type_symbol
_atom_site_label
_atom_site_fract_x
_atom_site_fract_y
_atom_site_fract_z
_atom_site_U_iso_or_equiv
_atom_site_adp_type
_atom_site_calc_flag
_atom_site_refinement_flags
_atom_site_occupancy
Mg Mg 0.0000 0.0000 0.0000 0.0175(5) Uani d S 1
Zn Zn1 0.3333 0.6667 0.62021(10) 0.0145(3) Uani d SP 0.703(4)
Mg Mg1 0.3333 0.6667 0.62021(10) 0.0145(3) Uani d SP 0.297(4)
Sb Sb 0.3333 0.6667 0.23336(4) 0.01491(17) Uani d S 1

loop_
_atom_site_aniso_label
_atom_site_aniso_U_11
_atom_site_aniso_U_22
_atom_site_aniso_U_33
_atom_site_aniso_U_12
_atom_site_aniso_U_13
_atom_site_aniso_U_23
Mg 0.0184(8) 0.0184(8) 0.0156(12) 0.0092(4) 0.000 0.000
Zn1 0.0134(3) 0.0134(3) 0.0166(4) 0.00671(15) 0.000 0.000
Mg1 0.0134(3) 0.0134(3) 0.0166(4) 0.00671(15) 0.000 0.000
Sb 0.01617(19) 0.01617(19) 0.0124(2) 0.00808(9) 0.000 0.000

loop_
_atom_type_symbol
_atom_type_description
_atom_type_scat_dispersion_real
_atom_type_scat_dispersion_imag
_atom_type_scat_source
Mg Mg 0.0486 0.0363 'International Tables Vol C Tables 4.2.6.8 and 6.1.1.4'
Zn Zn 0.2839 1.4301 'International Tables Vol C Tables 4.2.6.8 and 6.1.1.4'
Sb Sb -0.5866 1.5461 'International Tables Vol C Tables 4.2.6.8 and 6.1.1.4'

loop_
_geom_angle_atom_site_label_1
_geom_angle_atom_site_label_2
_geom_angle_atom_site_label_3
_geom_angle_site_symmetry_1
_geom_angle_site_symmetry_3
_geom_angle
Sb Mg Sb 7_565 1_545 180.0
Sb Mg Sb 7_565 . 87.385(17)
Sb Mg Sb 1_545 . 92.615(17)
Sb Mg Sb 7_565 7 92.615(17)
Sb Mg Sb 1_545 7 87.385(17)
Sb Mg Sb . 7 180.000(8)
Sb Mg Sb 7_565 7_665 92.615(17)
Sb Mg Sb 1_545 7_665 87.385(17)
Sb Mg Sb . 7_665 87.385(17)
Sb Mg Sb 7 7_665 92.615(17)
Sb Mg Sb 7_565 1_445 87.385(17)
Sb Mg Sb 1_545 1_445 92.615(17)
Sb Mg Sb . 1_445 92.615(17)
Sb Mg Sb 7 1_445 87.385(17)
Sb Mg Sb 7_665 1_445 180.0
Sb Zn1/Mg1 Sb 7_676 7_566 106.311(19)
Sb Zn1/Mg1 Sb 7_676 7_666 106.311(18)
Sb Zn1/Mg1 Sb 7_566 7_666 106.311(19)
Sb Zn1/Mg1 Sb 7_676 . 112.472(17)
Sb Zn1/Mg1 Sb 7_566 . 112.472(17)
Sb Zn1/Mg1 Sb 7_666 . 112.472(17)
Sb Zn1/Mg1 Zn1/Mg1 7_676 7_566 126.654(7)
Sb Zn1/Mg1 Zn1/Mg1 7_566 7_566 56.66(2)
Sb Zn1/Mg1 Zn1/Mg1 7_666 7_566 126.653(7)
Sb Zn1/Mg1 Zn1/Mg1 . 7_566 55.82(2)
Sb Zn1/Mg1 Zn1/Mg1 7_676 7_566 126.654(7)
Sb Zn1/Mg1 Zn1/Mg1 7_566 7_566 56.66(2)
Sb Zn1/Mg1 Zn1/Mg1 7_666 7_566 126.653(7)
Sb Zn1/Mg1 Zn1/Mg1 . 7_566 55.82(2)
Sb Zn1/Mg1 Zn1/Mg1 7_676 7_676 56.66(2)
Sb Zn1/Mg1 Zn1/Mg1 7_566 7_676 126.654(7)
Sb Zn1/Mg1 Zn1/Mg1 7_666 7_676 126.653(7)
Sb Zn1/Mg1 Zn1/Mg1 . 7_676 55.82(2)
Zn1/Mg1 Zn1/Mg1 Zn1/Mg1 7_566 7_676 91.52(3)
Mg1 Zn1/Mg1 Zn1/Mg1 7_566 7_676 91.52(3)
Sb Zn1/Mg1 Zn1/Mg1 7_676 7_676 56.66(2)
Sb Zn1/Mg1 Zn1/Mg1 7_566 7_676 126.654(7)
Sb Zn1/Mg1 Zn1/Mg1 7_666 7_676 126.653(7)
Sb Zn1/Mg1 Zn1/Mg1 . 7_676 55.82(2)
Zn1/Mg1 Zn1/Mg1 Zn1/Mg1 7_566 7_676 91.52(3)
Mg1 Zn1/Mg1 Zn1/Mg1 7_566 7_676 91.52(3)
Sb Zn1/Mg1 Zn1/Mg1 7_676 7_666 126.653(7)
Sb Zn1/Mg1 Zn1/Mg1 7_566 7_666 126.653(7)
Sb Zn1/Mg1 Zn1/Mg1 7_666 7_666 56.66(2)
Sb Zn1/Mg1 Zn1/Mg1 . 7_666 55.82(2)
Zn1/Mg1 Zn1/Mg1 Zn1/Mg1 7_566 7_666 91.52(3)
Mg1 Zn1/Mg1 Zn1/Mg1 7_566 7_666 91.52(3)
Zn1/Mg1 Zn1/Mg1 Zn1/Mg1 7_676 7_666 91.52(3)
Mg1 Zn1/Mg1 Zn1/Mg1 7_676 7_666 91.52(3)
Sb Zn1/Mg1 Zn1/Mg1 7_676 7_666 126.653(7)
Sb Zn1/Mg1 Zn1/Mg1 7_566 7_666 126.653(7)
Sb Zn1/Mg1 Zn1/Mg1 7_666 7_666 56.66(2)
Sb Zn1/Mg1 Zn1/Mg1 . 7_666 55.82(2)
Zn1/Mg1 Zn1/Mg1 Zn1/Mg1 7_566 7_666 91.52(3)
Mg1 Zn1/Mg1 Zn1/Mg1 7_566 7_666 91.52(3)
Zn1/Mg1 Zn1/Mg1 Zn1/Mg1 7_676 7_666 91.52(3)
Mg1 Zn1/Mg1 Zn1/Mg1 7_676 7_666 91.52(3)
Mg1 Zn1/Mg1 Zn1/Mg1 7_666 7_666 0.00(2)
Mg1 Sb Zn1/Mg1 7_676 7_566 106.311(18)
Zn1/Mg1 Sb Zn1/Mg1 7_676 7_566 106.311(18)
Mg1 Sb Zn1/Mg1 7_676 7_566 106.311(18)
Zn1/Mg1 Sb Zn1/Mg1 7_676 7_566 106.311(18)
Mg1 Sb Zn1/Mg1 7_566 7_566 0.00(3)
Mg1 Sb Zn1/Mg1 7_676 7_666 106.311(19)
Zn1/Mg1 Sb Zn1/Mg1 7_676 7_666 106.311(19)
Mg1 Sb Zn1/Mg1 7_566 7_666 106.311(19)
Zn1/Mg1 Sb Zn1/Mg1 7_566 7_666 106.311(19)
Mg1 Sb Zn1/Mg1 7_676 7_666 106.311(19)
Zn1/Mg1 Sb Zn1/Mg1 7_676 7_666 106.311(19)
Mg1 Sb Zn1/Mg1 7_566 7_666 106.311(19)
Zn1/Mg1 Sb Zn1/Mg1 7_566 7_666 106.311(19)
Mg1 Sb Zn1/Mg1 7_676 . 67.528(17)
Zn1/Mg1 Sb Zn1/Mg1 7_676 . 67.528(17)
Mg1 Sb Zn1/Mg1 7_566 . 67.528(17)
Zn1/Mg1 Sb Zn1/Mg1 7_566 . 67.528(17)
Mg1 Sb Zn1/Mg1 7_666 . 67.528(17)
Zn1/Mg1 Sb Zn1/Mg1 7_666 . 67.528(17)
Mg1 Sb Mg 7_676 1_565 79.899(16)
Zn1/Mg1 Sb Mg 7_676 1_565 79.899(16)
Mg1 Sb Mg 7_566 1_565 79.899(16)
Zn1/Mg1 Sb Mg 7_566 1_565 79.899(16)
Mg1 Sb Mg 7_666 1_565 169.079(16)
Zn1/Mg1 Sb Mg 7_666 1_565 169.079(16)
Zn1/Mg1 Sb Mg . 1_565 123.393(12)
Mg1 Sb Mg 7_676 . 169.079(16)
Zn1/Mg1 Sb Mg 7_676 . 169.079(16)
Mg1 Sb Mg 7_566 . 79.899(16)
Zn1/Mg1 Sb Mg 7_566 . 79.899(16)
Mg1 Sb Mg 7_666 . 79.899(15)
Zn1/Mg1 Sb Mg 7_666 . 79.899(15)
Zn1/Mg1 Sb Mg . . 123.393(12)
Mg Sb Mg 1_565 . 92.615(17)
Mg1 Sb Mg 7_676 1_665 79.899(16)
Zn1/Mg1 Sb Mg 7_676 1_665 79.899(16)
Mg1 Sb Mg 7_566 1_665 169.079(17)
Zn1/Mg1 Sb Mg 7_566 1_665 169.079(17)
Mg1 Sb Mg 7_666 1_665 79.899(16)
Zn1/Mg1 Sb Mg 7_666 1_665 79.899(16)
Zn1/Mg1 Sb Mg . 1_665 123.393(12)
Mg Sb Mg 1_565 1_665 92.615(17)
Mg Sb Mg . 1_665 92.615(17)

loop_
_geom_bond_atom_site_label_1
_geom_bond_atom_site_label_2
_geom_bond_site_symmetry_2
_geom_bond_distance
_geom_bond_publ_flag
Mg Sb 7_565 3.0403(6) ?
Mg Sb 1_545 3.0403(6) ?
Mg Sb . 3.0403(6) y
Mg Sb 7 3.0403(6) ?
Mg Sb 7_665 3.0403(6) ?
Mg Sb 1_445 3.0403(6) ?
Zn1/Mg1 Sb 7_676 2.7470(6) y
Zn1/Mg1 Sb 7_566 2.7470(6) ?
Zn1/Mg1 Sb 7_666 2.7470(6) ?
Zn1/Mg1 Sb . 2.7740(13) y
Zn1/Mg1 Zn1/Mg1 7_566 3.0685(10) y
Zn1/Mg1 Zn1/Mg1 7_676 3.0685(10) ?
Zn1/Mg1 Zn1/Mg1 7_666 3.0685(10) ?
Sb Zn1/Mg1 7_676 2.7470(6) ?
Sb Zn1/Mg1 7_566 2.7470(6) ?
Sb Zn1/Mg1 7_666 2.7470(6) ?
Sb Mg 1_565 3.0403(6) ?
Sb Mg 1_665 3.0403(6) ?
